data_4134384
loop_
_publ_author_name
'Shirase, Satoru'
'Tamaki, Sota'
'Shinohara, Koichi'
'Hirosawa, Keishi'
'Tsurugi, Hayato'
'Satoh, Tetsuya'
'Mashima, Kazushi'

_publ_section_title
;
 Cerium(IV) Carboxylate Photocatalyst for Catalytic Radical Formation from
 Carboxylic Acids: Decarboxylative Oxygenation of Aliphatic Carboxylic
 Acids and Lactonization of Aromatic Carboxylic Acids.
;
_journal_name_full 'Journal of the American Chemical Society'
_journal_paper_doi 10.1021/jacs.9b12918
_journal_year 2020
_chemical_formula_moiety 'C96 H180 Ce6 O40'
_chemical_formula_sum 'C96 H180 Ce6 O40'
_chemical_formula_weight 2815.17
_space_group_crystal_system triclinic
_space_group_IT_number 2
_space_group_name_Hall '-P 1'
_space_group_name_H-M_alt 'P -1'
_atom_sites_solution_hydrogens geom
_atom_sites_solution_primary direct
_atom_sites_solution_secondary difmap
_cell_angle_alpha 64.493(3)
_cell_angle_beta 76.630(4)
_cell_angle_gamma 65.590(4)
_cell_formula_units_Z 1
_cell_length_a 15.2401(4)
_cell_length_b 15.6758(2)
_cell_length_c 15.7321(4)
_cell_measurement_reflns_used 10437
_cell_measurement_temperature 113
_cell_measurement_theta_max 27.50
_cell_measurement_theta_min 3.10
_cell_volume 3082.38(17)
_computing_cell_refinement 'CrystalClear-SM Expert 2.1 b45'
_computing_data_collection 'CrystalClear-SM Expert 2.1 b45 (Rigaku, 2015)'
_computing_data_reduction 'CrystalClear-SM Expert 2.1 b45'
_computing_molecular_graphics 'CrystalStructure 4.2.4'
_computing_publication_material 'CrystalStructure 4.2.4 (Rigaku, 2016)'
_computing_structure_refinement 'SHELXL Version 2016/4 (Sheldrick, 2008)'
_computing_structure_solution 'SHELXT Version 2014/5 (Sheldrick, 2014)'
_diffrn_ambient_temperature 113
_diffrn_detector_area_resol_mean 5.814
_diffrn_measured_fraction_theta_full 0.998
_diffrn_measured_fraction_theta_max 0.995
_diffrn_measurement_device_type 'Rigaku XtaLAB P200'
_diffrn_measurement_method \w
_diffrn_radiation_type 'Mo K\a'
_diffrn_radiation_wavelength 0.71075
_diffrn_reflns_av_R_equivalents 0.0778
_diffrn_reflns_Laue_measured_fraction_full 0.998
_diffrn_reflns_Laue_measured_fraction_max 0.995
_diffrn_reflns_limit_h_max 19
_diffrn_reflns_limit_h_min -19
_diffrn_reflns_limit_k_max 20
_diffrn_reflns_limit_k_min -19
_diffrn_reflns_limit_l_max 20
_diffrn_reflns_limit_l_min -20
_diffrn_reflns_number 71088
_diffrn_reflns_point_group_measured_fraction_full 0.998
_diffrn_reflns_point_group_measured_fraction_max 0.995
_diffrn_reflns_theta_full 25.242
_diffrn_reflns_theta_max 27.524
_diffrn_reflns_theta_min 3.073
_diffrn_standards_number 0
_exptl_absorpt_coefficient_mu 2.242
_exptl_absorpt_correction_T_max 0.639
_exptl_absorpt_correction_T_min 0.557
_exptl_absorpt_correction_type multi-scan
_exptl_absorpt_process_details 'REQAB (Rigaku, 1998)'
_exptl_crystal_colour yellow
_exptl_crystal_density_diffrn 1.516
_exptl_crystal_density_method 'not measured'
_exptl_crystal_description block
_exptl_crystal_F_000 1424.00
_exptl_crystal_size_max 0.220
_exptl_crystal_size_mid 0.200
_exptl_crystal_size_min 0.200
_refine_diff_density_max 3.44
_refine_diff_density_min -1.53
_refine_ls_extinction_method none
_refine_ls_goodness_of_fit_ref 1.096
_refine_ls_hydrogen_treatment constr
_refine_ls_number_parameters 862
_refine_ls_number_reflns 14122
_refine_ls_number_restraints 0
_refine_ls_R_factor_all 0.0399
_refine_ls_R_factor_gt 0.0365
_refine_ls_shift/su_max 0.001
_refine_ls_structure_factor_coef Fsqd
_refine_ls_weighting_details 'w = 1/[\s^2^(Fo^2^)+(0.0563P)^2^+3.0894P] where P=(Fo^2^+2Fc^2^)/3'
_refine_ls_weighting_scheme calc
_refine_ls_wR_factor_gt 0.1016
_refine_ls_wR_factor_ref 0.1033
_reflns_Friedel_coverage 0.000
_reflns_number_gt 12707
_reflns_number_total 14122
_reflns_threshold_expression F^2^>2.0\s(F^2^)
_cod_data_source_file ja9b12918_si_002.cif
_cod_data_source_block 6
_cod_database_code 4134384

loop_
_space_group_symop_id
_space_group_symop_operation_xyz
1 +X,+Y,+Z
2 -X,-Y,-Z

loop_
_atom_site_label
_atom_site_type_symbol
_atom_site_fract_x
_atom_site_fract_y
_atom_site_fract_z
_atom_site_U_iso_or_equiv
_atom_site_adp_type
_atom_site_occupancy
_atom_site_site_symmetry_order
_atom_site_calc_flag
_atom_site_refinement_flags_posn
_atom_site_refinement_flags_adp
_atom_site_refinement_flags_occupancy
_atom_site_disorder_assembly
_atom_site_disorder_group
C47A C 0.0845(16) 0.687(2) 0.908(2) 0.139(13) Uani 0.5 1 d . . P A -1
H47A H 0.107304 0.613045 0.929320 0.209 Uiso 0.5 1 calc R U P A -1
H47B H 0.069056 0.706265 0.962540 0.209 Uiso 0.5 1 calc R U P A -1
H47C H 0.135028 0.711291 0.866481 0.209 Uiso 0.5 1 calc R U P A -1
C46A C -0.0452(7) 0.8186(6) 0.8790(5) 0.0410(19) Uani 0.5 1 d . . P A -1
H46A H -0.061880 0.803550 0.946622 0.062 Uiso 0.5 1 calc R U P A -1
H46B H -0.104484 0.852410 0.845393 0.062 Uiso 0.5 1 calc R U P A -1
H46C H -0.007547 0.863021 0.855003 0.062 Uiso 0.5 1 calc R U P A -1
C45A C 0.0117(12) 0.7247(8) 0.8641(8) 0.055(4) Uani 0.5 1 d . . P A -1
O20A O 0.1028(4) 0.5719(5) 0.7676(4) 0.0483(16) Uani 0.5 1 d . . P A -1
H20A H 0.055582 0.572992 0.807651 0.058 Uiso 0.5 1 calc R U P A -1
C48A C -0.061(2) 0.661(2) 0.895(2) 0.126(12) Uani 0.5 1 d . . P A -1
H48A H -0.038046 0.614485 0.861313 0.189 Uiso 0.5 1 calc R U P A -1
H48B H -0.126188 0.708045 0.877812 0.189 Uiso 0.5 1 calc R U P A -1
H48C H -0.060405 0.622127 0.962842 0.189 Uiso 0.5 1 calc R U P A -1
C44A C 0.0309(11) 0.7364(18) 0.7668(15) 0.053(6) Uani 0.5 1 d . . P A -1
H44A H 0.041144 0.801656 0.732371 0.05(4) Uiso 0.5 1 calc R . P A -1
H44B H -0.030212 0.745946 0.745947 0.09(4) Uiso 0.5 1 calc R . P A -1
C6A C 0.6785(14) 0.5910(16) -0.0776(13) 0.072(5) Uani 0.5 1 d . . P B -1
H6A1 H 0.669956 0.662020 -0.116145 0.17(9) Uiso 0.5 1 calc R . P B -1
H6A2 H 0.747001 0.551828 -0.066213 0.07(3) Uiso 0.5 1 calc R . P B -1
H6A3 H 0.656160 0.563973 -0.110796 0.06(4) Uiso 0.5 1 calc R . P B -1
C26A C 0.3963(11) 0.9218(7) 0.1753(9) 0.064(3) Uani 0.5 1 d . . P C -1
H26A H 0.418571 0.929115 0.109057 0.10(5) Uiso 0.5 1 calc R . P C -1
H26B H 0.327653 0.928697 0.183222 0.18(9) Uiso 0.5 1 calc R . P C -1
C28A C 0.3519(17) 1.0151(10) 0.2821(14) 0.123(7) Uani 0.5 1 d . . P C -1
H28A H 0.356317 1.072904 0.288019 0.15(7) Uiso 0.5 1 calc R . P C -1
H28B H 0.283778 1.024251 0.284866 0.3(2) Uiso 0.5 1 calc R . P C -1
H28C H 0.383840 0.952741 0.333778 0.07(3) Uiso 0.5 1 calc R . P C -1
C29A C 0.347(2) 1.104(3) 0.105(3) 0.106(11) Uani 0.5 1 d . . P C -1
H29A H 0.347179 1.164423 0.108401 0.19(11) Uiso 0.5 1 calc R . P C -1
H29B H 0.380789 1.098127 0.044825 0.14(11) Uiso 0.5 1 calc R . P C -1
H29C H 0.280726 1.108149 0.107438 0.10(5) Uiso 0.5 1 calc R . P C -1
C30A C 0.501(2) 1.0106(19) 0.1785(18) 0.121(14) Uani 0.5 1 d . . P C -1
H30A H 0.496527 1.069802 0.188439 0.07(3) Uiso 0.5 1 calc R . P C -1
H30B H 0.540749 0.948884 0.225521 0.09(4) Uiso 0.5 1 calc R . P C -1
H30C H 0.529608 1.014745 0.115059 0.9(9) Uiso 0.5 1 calc R . P C -1
C33A C 0.3633(8) 0.8701(8) 0.6723(8) 0.036(2) Uani 0.5 1 d . . P D -1
C35A C 0.4700(8) 0.8116(11) 0.6814(10) 0.067(4) Uani 0.5 1 d . . P D -1
H35A H 0.486908 0.748770 0.671743 0.05(3) Uiso 0.5 1 calc R . P D -1
H35B H 0.505996 0.852526 0.633837 0.04(3) Uiso 0.5 1 calc R . P D -1
H35C H 0.486473 0.795433 0.744549 0.08(4) Uiso 0.5 1 calc R . P D -1
C36A C 0.3041(11) 0.8085(8) 0.7463(6) 0.058(3) Uani 0.5 1 d . . P D -1
H36A H 0.235039 0.848141 0.738879 0.11(5) Uiso 0.5 1 calc R . P D -1
H36B H 0.319866 0.745461 0.737400 0.05(3) Uiso 0.5 1 calc R . P D -1
H36C H 0.319552 0.792627 0.809740 0.08(4) Uiso 0.5 1 calc R . P D -1
C27A C 0.401(3) 1.008(2) 0.189(2) 0.056(7) Uani 0.5 1 d . . P C -1
C32A C 0.3343(14) 0.9071(17) 0.571(2) 0.025(3) Uani 0.5 1 d . . P D -1
H32A H 0.366560 0.954367 0.525976 0.05(3) Uiso 0.5 1 calc R . P D -1
H32B H 0.263576 0.943043 0.567633 0.02(2) Uiso 0.5 1 calc R . P D -1
C34A C 0.336(2) 0.968(2) 0.687(2) 0.049(6) Uani 0.5 1 d . . P D -1
H34A H 0.266032 1.005472 0.680987 0.05(3) Uiso 0.5 1 calc R . P D -1
H34B H 0.351620 0.952466 0.750257 0.08(4) Uiso 0.5 1 calc R . P D -1
H34C H 0.371142 1.009559 0.639544 0.15(10) Uiso 0.5 1 calc R . P D -1
C43A C 0.1101(5) 0.6619(6) 0.7282(5) 0.0281(15) Uani 0.5 1 d . . P A -1
C48B C 0.0644(11) 0.5656(11) 0.8600(10) 0.087(4) Uani 0.5 1 d . . P A -2
H48D H 0.104718 0.519899 0.913778 0.131 Uiso 0.5 1 calc R U P A -2
H48E H 0.103174 0.563573 0.801343 0.131 Uiso 0.5 1 calc R U P A -2
H48F H 0.010341 0.544294 0.866581 0.131 Uiso 0.5 1 calc R U P A -2
C46B C -0.0757(13) 0.697(3) 0.8992(17) 0.111(11) Uani 0.5 1 d . . P A -2
H46D H -0.073624 0.650046 0.965372 0.166 Uiso 0.5 1 calc R U P A -2
H46E H -0.110433 0.682173 0.864829 0.166 Uiso 0.5 1 calc R U P A -2
H46F H -0.109133 0.766484 0.895674 0.166 Uiso 0.5 1 calc R U P A -2
C47B C 0.0926(13) 0.6606(15) 0.9253(10) 0.081(7) Uani 0.5 1 d . . P A -2
H47D H 0.085204 0.606361 0.985048 0.121 Uiso 0.5 1 calc R U P A -2
H47E H 0.079682 0.721413 0.936961 0.121 Uiso 0.5 1 calc R U P A -2
H47F H 0.158735 0.638923 0.897703 0.121 Uiso 0.5 1 calc R U P A -2
C45B C 0.0216(9) 0.6839(12) 0.8573(9) 0.057(3) Uani 0.5 1 d . . P A -2
O20B O 0.1723(7) 0.7919(9) 0.7035(9) 0.124(5) Uani 0.5 1 d . . P A -2
H20B H 0.135871 0.830785 0.731153 0.149 Uiso 0.5 1 calc R U P A -2
C44B C 0.0299(15) 0.7546(14) 0.7517(16) 0.043(5) Uani 0.5 1 d . . P A -2
H44C H -0.011380 0.748960 0.715633 0.011(16) Uiso 0.5 1 calc R . P A -2
H44D H 0.004008 0.825410 0.747608 0.19(9) Uiso 0.5 1 calc R . P A -2
C6B C 0.6527(12) 0.5504(15) -0.0717(10) 0.086(7) Uani 0.5 1 d . . P B -2
H6B1 H 0.658649 0.608195 -0.128488 0.05(3) Uiso 0.5 1 calc R . P B -2
H6B2 H 0.715246 0.494622 -0.061397 0.06(3) Uiso 0.5 1 calc R . P B -2
H6B3 H 0.604609 0.528480 -0.079715 0.09(5) Uiso 0.5 1 calc R . P B -2
C26B C 0.4666(7) 0.9014(7) 0.1481(6) 0.044(2) Uani 0.5 1 d . . P C -2
H26C H 0.535058 0.895755 0.134368 0.05(3) Uiso 0.5 1 calc R . P C -2
H26D H 0.444637 0.901009 0.093784 0.06(3) Uiso 0.5 1 calc R . P C -2
C28B C 0.3100(9) 0.9909(9) 0.2220(15) 0.099(6) Uani 0.5 1 d . . P C -2
H28D H 0.271308 1.054185 0.231826 0.09(4) Uiso 0.5 1 calc R . P C -2
H28E H 0.273522 0.978442 0.187637 0.12(6) Uiso 0.5 1 calc R . P C -2
H28F H 0.324838 0.934830 0.283318 0.11(5) Uiso 0.5 1 calc R . P C -2
C29B C 0.388(3) 1.091(3) 0.068(4) 0.17(3) Uani 0.5 1 d . . P C -2
H29D H 0.348720 1.153330 0.078833 0.09(5) Uiso 0.5 1 calc R . P C -2
H29E H 0.450831 1.094992 0.036930 0.8(8) Uiso 0.5 1 calc R . P C -2
H29F H 0.355226 1.081512 0.028055 0.17(9) Uiso 0.5 1 calc R . P C -2
C30B C 0.4635(19) 1.0144(14) 0.2206(17) 0.093(8) Uani 0.5 1 d . . P C -2
H30D H 0.426029 1.076623 0.232450 0.09(5) Uiso 0.5 1 calc R . P C -2
H30E H 0.477954 0.956575 0.280840 0.07(3) Uiso 0.5 1 calc R . P C -2
H30F H 0.523921 1.019478 0.184224 0.08(6) Uiso 0.5 1 calc R . P C -2
C33B C 0.3887(10) 0.9016(10) 0.6354(10) 0.055(3) Uani 0.5 1 d . . P D -2
C35B C 0.4125(12) 0.7983(11) 0.7209(10) 0.076(4) Uani 0.5 1 d . . P D -2
H35D H 0.447581 0.743130 0.698095 0.03(2) Uiso 0.5 1 calc R . P D -2
H35E H 0.452440 0.796553 0.762747 0.07(4) Uiso 0.5 1 calc R . P D -2
H35F H 0.352278 0.790347 0.755771 0.16(12) Uiso 0.5 1 calc R . P D -2
C36B C 0.4842(9) 0.9164(11) 0.5813(12) 0.079(4) Uani 0.5 1 d . . P D -2
H36D H 0.520920 0.861773 0.558002 0.12(5) Uiso 0.5 1 calc R . P D -2
H36E H 0.468837 0.981673 0.527886 0.15(8) Uiso 0.5 1 calc R . P D -2
H36F H 0.522859 0.915096 0.624031 0.08(4) Uiso 0.5 1 calc R . P D -2
C27B C 0.405(3) 0.999(3) 0.164(3) 0.065(8) Uani 0.5 1 d . . P C -2
C32B C 0.325(2) 0.897(2) 0.572(3) 0.051(8) Uani 0.5 1 d . . P D -2
H32C H 0.262010 0.895671 0.607530 0.02(2) Uiso 0.5 1 calc R . P D -2
H32D H 0.311169 0.959237 0.514583 0.06(3) Uiso 0.5 1 calc R . P D -2
C34B C 0.334(3) 0.988(3) 0.671(3) 0.083(10) Uani 0.5 1 d . . P D -2
H34D H 0.319013 1.053090 0.616462 0.04(3) Uiso 0.5 1 calc R . P D -2
H34E H 0.273470 0.980627 0.705298 0.12(8) Uiso 0.5 1 calc R . P D -2
H34F H 0.373632 0.986834 0.712275 0.12(6) Uiso 0.5 1 calc R . P D -2
C43B C 0.1295(8) 0.7330(9) 0.7060(8) 0.059(3) Uani 0.5 1 d . . P A -2
CE1 Ce 0.54754(2) 0.65721(2) 0.45105(2) 0.02178(6) Uani 1 1 d . . . . .
CE2 Ce 0.40952(2) 0.58880(2) 0.33618(2) 0.02142(6) Uani 1 1 d . . . . .
CE3 Ce 0.66753(2) 0.41168(2) 0.41211(2) 0.02175(6) Uani 1 1 d . . . . .
O1 O 0.5608(2) 0.5766(3) 0.3555(3) 0.0680(12) Uani 1 1 d . . . . .
O2 O 0.3986(3) 0.6623(4) 0.4392(2) 0.0823(15) Uani 1 1 d . . . . .
O3 O 0.6453(4) 0.4928(2) 0.5120(2) 0.0992(19) Uani 1 1 d . . . . .
O4 O 0.4872(2) 0.5762(3) 0.5952(3) 0.0772(14) Uani 1 1 d . . . . .
O5 O 0.5043(2) 0.5409(2) 0.21145(18) 0.0440(7) Uani 1 1 d . . . . .
O6 O 0.65650(19) 0.4465(2) 0.25015(18) 0.0434(7) Uani 1 1 d . . . . .
O7 O 0.70037(18) 0.65885(19) 0.37095(18) 0.0345(6) Uani 1 1 d . . . . .
O8 O 0.76628(18) 0.5207(2) 0.33553(19) 0.0352(6) Uani 1 1 d . . . . .
O9 O 0.80256(17) 0.3163(2) 0.50693(17) 0.0318(5) Uani 1 1 d . . . . .
O10 O 0.75783(17) 0.31419(19) 0.65380(17) 0.0311(5) Uani 1 1 d . . . . .
O11 O 0.63238(18) 0.66517(18) 0.55632(17) 0.0304(5) Uani 1 1 d . . . . .
O12 O 0.67095(18) 0.51617(18) 0.67581(17) 0.0294(5) Uani 1 1 d . . . . .
O13 O 0.5066(2) 0.7919(2) 0.30352(19) 0.0428(7) Uani 1 1 d . . . . .
O14 O 0.4200(2) 0.7518(2) 0.2398(2) 0.0474(8) Uani 1 1 d . . . . .
O15 O 0.44178(18) 0.79735(18) 0.49127(18) 0.0321(5) Uani 1 1 d . . . . .
O16 O 0.67752(18) 0.31931(19) 0.82750(17) 0.0315(5) Uani 1 1 d . . . . .
O17 O 0.3179(2) 0.7544(2) 0.5769(2) 0.0392(6) Uani 1 1 d . . . . .
O18 O 0.7827(3) 0.3887(2) 0.8135(2) 0.0588(9) Uani 1 1 d . . . . .
H18 H 0.826514 0.377834 0.844914 0.071 Uiso 1 1 calc R U . . .
O19 O 0.1701(2) 0.6751(2) 0.67147(19) 0.0409(7) Uani 1 1 d . . . . .
C1 C 0.5891(3) 0.4883(3) 0.1944(3) 0.0443(10) Uani 1 1 d . . . . .
C2 C 0.6148(4) 0.4848(4) 0.0959(3) 0.0617(14) Uani 1 1 d . . . . .
H2A H 0.678207 0.430396 0.096070 0.074 Uiso 1 1 calc R U . . .
H2B H 0.566203 0.466861 0.081654 0.074 Uiso 1 1 calc R U . . .
C3 C 0.6193(4) 0.5832(5) 0.0177(3) 0.076(2) Uani 1 1 d . . . . .
C4 C 0.5195(4) 0.6661(5) -0.0026(4) 0.095(3) Uani 1 1 d . . . . .
H4A H 0.526043 0.727837 -0.053302 0.114 Uiso 1 1 calc R U . . .
H4B H 0.478940 0.643626 -0.022103 0.114 Uiso 1 1 calc R U . . .
H4C H 0.489451 0.680067 0.054477 0.114 Uiso 1 1 calc R U . . .
C5 C 0.6844(6) 0.6152(5) 0.0492(6) 0.107(3) Uani 1 1 d . . . . .
H5A H 0.689330 0.678658 0.000620 0.129 Uiso 1 1 calc R U . . .
H5B H 0.656802 0.625029 0.108542 0.129 Uiso 1 1 calc R U . . .
H5C H 0.748778 0.562397 0.058693 0.129 Uiso 1 1 calc R U . . .
C7 C 0.7680(3) 0.6004(3) 0.3359(3) 0.0331(8) Uani 1 1 d . . . . .
C8 C 0.8578(3) 0.6277(3) 0.2934(3) 0.0446(10) Uani 1 1 d . . . . .
H8A H 0.906020 0.573238 0.273073 0.054 Uiso 1 1 calc R U . . .
H8B H 0.885576 0.629273 0.343454 0.054 Uiso 1 1 calc R U . . .
C9 C 0.8426(3) 0.7288(3) 0.2092(3) 0.0389(9) Uani 1 1 d . . . . .
C10 C 0.9420(4) 0.7327(5) 0.1653(4) 0.0668(15) Uani 1 1 d . . . . .
H10A H 0.977937 0.675088 0.145977 0.080 Uiso 1 1 calc R U . . .
H10B H 0.934348 0.795941 0.110070 0.080 Uiso 1 1 calc R U . . .
H10C H 0.977438 0.729755 0.211779 0.080 Uiso 1 1 calc R U . . .
C11 C 0.7887(5) 0.7318(6) 0.1373(4) 0.084(2) Uani 1 1 d . . . . .
H11A H 0.825411 0.673859 0.118555 0.101 Uiso 1 1 calc R U . . .
H11B H 0.724974 0.728885 0.165249 0.101 Uiso 1 1 calc R U . . .
H11C H 0.780891 0.794760 0.081678 0.101 Uiso 1 1 calc R U . . .
C12 C 0.7870(5) 0.8177(4) 0.2391(5) 0.0757(19) Uani 1 1 d . . . . .
H12A H 0.822560 0.814840 0.285431 0.091 Uiso 1 1 calc R U . . .
H12B H 0.779247 0.880931 0.183816 0.091 Uiso 1 1 calc R U . . .
H12C H 0.723330 0.815056 0.267387 0.091 Uiso 1 1 calc R U . . .
C13 C 0.8202(2) 0.2909(3) 0.5914(2) 0.0277(7) Uani 1 1 d . . . . .
C14 C 0.9228(3) 0.2252(3) 0.6198(3) 0.0354(8) Uani 1 1 d . . . . .
H14A H 0.925518 0.212595 0.686592 0.042 Uiso 1 1 calc R U . . .
H14B H 0.965549 0.263532 0.581347 0.042 Uiso 1 1 calc R U . . .
C15 C 0.9629(3) 0.1231(3) 0.6089(3) 0.0394(9) Uani 1 1 d . . . . .
C16 C 0.9935(3) 0.1358(4) 0.5055(3) 0.0535(12) Uani 1 1 d . . . . .
H16A H 1.042342 0.167681 0.482207 0.064 Uiso 1 1 calc R U . . .
H16B H 1.020616 0.069356 0.500696 0.064 Uiso 1 1 calc R U . . .
H16C H 0.937169 0.178653 0.467533 0.064 Uiso 1 1 calc R U . . .
C17 C 0.8870(4) 0.0736(3) 0.6453(3) 0.0519(11) Uani 1 1 d . . . . .
H17A H 0.830497 0.116565 0.607545 0.062 Uiso 1 1 calc R U . . .
H17B H 0.913968 0.007250 0.640248 0.062 Uiso 1 1 calc R U . . .
H17C H 0.867706 0.065231 0.711478 0.062 Uiso 1 1 calc R U . . .
C18 C 1.0514(3) 0.0566(4) 0.6674(4) 0.0666(15) Uani 1 1 d . . . . .
H18A H 1.099959 0.088874 0.643651 0.080 Uiso 1 1 calc R U . . .
H18B H 1.032421 0.048201 0.733632 0.080 Uiso 1 1 calc R U . . .
H18C H 1.078683 -0.009780 0.662402 0.080 Uiso 1 1 calc R U . . .
C19 C 0.6751(3) 0.6036(3) 0.6300(2) 0.0283(7) Uani 1 1 d . . . . .
C20 C 0.7363(3) 0.6344(3) 0.6664(3) 0.0386(9) Uani 1 1 d . . . . .
H20C H 0.751117 0.586973 0.732170 0.046 Uiso 1 1 calc R U . . .
H20D H 0.698736 0.702833 0.667425 0.046 Uiso 1 1 calc R U . . .
C21 C 0.8311(4) 0.6354(5) 0.6071(3) 0.0626(15) Uani 1 1 d . . . . .
C22 C 0.8833(4) 0.5381(7) 0.5902(5) 0.093(2) Uani 1 1 d . . . . .
H22A H 0.943691 0.540295 0.552118 0.112 Uiso 1 1 calc R U . . .
H22B H 0.897722 0.480942 0.650887 0.112 Uiso 1 1 calc R U . . .
H22C H 0.842389 0.529945 0.556652 0.112 Uiso 1 1 calc R U . . .
C23 C 0.8941(5) 0.6460(6) 0.6631(4) 0.085(2) Uani 1 1 d . . . . .
H23A H 0.860370 0.709148 0.674125 0.102 Uiso 1 1 calc R U . . .
H23B H 0.906362 0.588561 0.723768 0.102 Uiso 1 1 calc R U . . .
H23C H 0.955620 0.647054 0.626968 0.102 Uiso 1 1 calc R U . . .
C24 C 0.8118(6) 0.7274(7) 0.5121(4) 0.107(3) Uani 1 1 d . . . . .
H24A H 0.777942 0.789915 0.524227 0.129 Uiso 1 1 calc R U . . .
H24B H 0.873369 0.729005 0.476274 0.129 Uiso 1 1 calc R U . . .
H24C H 0.771924 0.721620 0.475541 0.129 Uiso 1 1 calc R U . . .
C25 C 0.4554(5) 0.8098(4) 0.2410(3) 0.0653(16) Uani 1 1 d . . . . .
C31 C 0.3660(3) 0.8119(3) 0.5441(3) 0.0323(8) Uani 1 1 d . . . . .
C37 C 0.7428(3) 0.3199(3) 0.8586(2) 0.0296(7) Uani 1 1 d . . . . .
C38 C 0.7875(3) 0.2440(3) 0.9499(3) 0.0377(8) Uani 1 1 d . . . . .
H38A H 0.747113 0.265321 1.001414 0.045 Uiso 1 1 calc R U . . .
H38B H 0.851599 0.247178 0.947712 0.045 Uiso 1 1 calc R U . . .
C39 C 0.8011(3) 0.1335(3) 0.9761(3) 0.0335(8) Uani 1 1 d . . . . .
C40 C 0.7038(3) 0.1181(4) 1.0025(4) 0.0537(12) Uani 1 1 d . . . . .
H40A H 0.670636 0.139261 1.055351 0.064 Uiso 1 1 calc R U . . .
H40B H 0.663832 0.158804 0.948099 0.064 Uiso 1 1 calc R U . . .
H40C H 0.714756 0.046468 1.020986 0.064 Uiso 1 1 calc R U . . .
C41 C 0.8630(3) 0.0685(3) 1.0619(3) 0.0467(10) Uani 1 1 d . . . . .
H41A H 0.829588 0.089077 1.114957 0.056 Uiso 1 1 calc R U . . .
H41B H 0.873503 -0.002937 1.079527 0.056 Uiso 1 1 calc R U . . .
H41C H 0.925362 0.077756 1.045891 0.056 Uiso 1 1 calc R U . . .
C42 C 0.8537(4) 0.1009(4) 0.8938(3) 0.0560(13) Uani 1 1 d . . . . .
H42A H 0.862182 0.030135 0.910860 0.067 Uiso 1 1 calc R U . . .
H42B H 0.815547 0.143767 0.838164 0.067 Uiso 1 1 calc R U . . .
H42C H 0.917013 0.107906 0.879468 0.067 Uiso 1 1 calc R U . . .

loop_
_atom_site_aniso_label
_atom_site_aniso_U_11
_atom_site_aniso_U_22
_atom_site_aniso_U_33
_atom_site_aniso_U_23
_atom_site_aniso_U_13
_atom_site_aniso_U_12
C47A 0.069(13) 0.20(3) 0.25(3) -0.19(3) 0.040(16) -0.062(16)
C46A 0.059(5) 0.035(4) 0.026(4) -0.020(3) 0.010(3) -0.012(4)
C45A 0.101(11) 0.028(5) 0.031(5) -0.019(4) -0.019(5) -0.004(5)
O20A 0.032(3) 0.074(4) 0.057(4) -0.052(4) 0.028(3) -0.024(3)
C48A 0.19(3) 0.122(16) 0.098(15) -0.075(13) 0.097(15) -0.102(18)
C44A 0.020(6) 0.079(14) 0.046(9) -0.045(10) -0.007(6) 0.021(6)
C6A 0.061(9) 0.108(15) 0.045(7) -0.041(9) 0.012(6) -0.025(8)
C26A 0.101(10) 0.027(5) 0.063(7) 0.011(4) -0.057(7) -0.024(5)
C28A 0.163(19) 0.026(6) 0.126(16) -0.020(7) -0.017(13) 0.010(8)
C29A 0.112(17) 0.049(9) 0.14(2) 0.038(12) -0.087(16) -0.046(11)
C30A 0.14(2) 0.082(13) 0.13(2) 0.064(14) -0.093(18) -0.097(15)
C33A 0.041(5) 0.028(5) 0.040(6) -0.023(4) -0.004(4) 0.000(4)
C35A 0.044(6) 0.086(9) 0.073(8) -0.059(8) -0.022(6) 0.016(6)
C36A 0.095(9) 0.043(5) 0.032(5) -0.019(4) -0.002(5) -0.018(5)
C27A 0.073(10) 0.019(5) 0.073(18) 0.011(8) -0.050(12) -0.020(5)
C32A 0.020(5) 0.014(5) 0.044(8) -0.020(5) 0.004(4) -0.003(4)
C34A 0.043(10) 0.047(10) 0.061(8) -0.035(7) 0.010(8) -0.012(9)
C43A 0.020(3) 0.041(4) 0.024(3) -0.022(3) 0.001(2) -0.001(3)
C48B 0.104(11) 0.082(9) 0.065(8) -0.007(7) 0.000(7) -0.047(8)
C46B 0.056(8) 0.24(3) 0.061(10) -0.071(17) 0.025(7) -0.080(14)
C47B 0.072(10) 0.099(11) 0.049(6) -0.057(7) -0.051(7) 0.046(8)
C45B 0.052(7) 0.092(11) 0.047(6) -0.029(7) 0.008(5) -0.048(7)
O20B 0.103(7) 0.135(9) 0.205(12) -0.142(10) 0.089(8) -0.077(7)
C44B 0.060(10) 0.032(6) 0.044(8) -0.019(5) 0.027(7) -0.033(7)
C6B 0.061(11) 0.110(15) 0.020(5) -0.020(8) 0.011(6) 0.019(9)
C26B 0.039(5) 0.044(5) 0.035(4) 0.012(4) -0.014(4) -0.024(4)
C28B 0.057(7) 0.039(6) 0.192(18) -0.046(10) -0.015(9) -0.002(5)
C29B 0.23(5) 0.055(16) 0.19(4) 0.08(2) -0.16(4) -0.08(3)
C30B 0.15(2) 0.036(7) 0.102(16) 0.020(9) -0.061(14) -0.058(10)
C33B 0.057(8) 0.049(8) 0.057(8) -0.035(6) -0.008(6) 0.000(5)
C35B 0.085(10) 0.081(9) 0.061(8) -0.038(7) -0.028(8) -0.004(8)
C36B 0.065(7) 0.077(10) 0.127(12) -0.075(10) 0.007(7) -0.023(6)
C27B 0.071(11) 0.056(14) 0.063(15) 0.012(9) -0.039(11) -0.038(10)
C32B 0.072(15) 0.041(12) 0.046(11) -0.024(9) -0.012(8) -0.012(8)
C34B 0.064(14) 0.074(17) 0.13(2) -0.086(17) -0.042(14) 0.026(11)
C43B 0.059(6) 0.057(6) 0.060(6) -0.029(5) 0.009(5) -0.019(5)
CE1 0.02513(10) 0.01785(10) 0.01765(10) -0.00603(7) -0.00139(7) -0.00403(7)
CE2 0.02342(10) 0.01983(10) 0.01470(9) -0.00615(7) -0.00214(6) -0.00180(7)
CE3 0.02253(10) 0.02065(10) 0.01616(10) -0.00812(7) -0.00037(7) -0.00148(7)
O1 0.0324(15) 0.0478(18) 0.144(4) -0.066(2) -0.0395(19) 0.0160(13)
O2 0.066(2) 0.204(5) 0.0494(19) -0.090(3) 0.0409(17) -0.095(3)
O3 0.215(5) 0.0153(14) 0.0113(13) -0.0036(11) 0.005(2) 0.003(2)
O4 0.0229(14) 0.0505(19) 0.092(3) 0.0415(19) -0.0208(15) -0.0143(13)
O5 0.0353(14) 0.0559(18) 0.0232(13) -0.0205(13) -0.0064(11) 0.0081(13)
O6 0.0351(14) 0.0524(17) 0.0226(13) -0.0165(12) -0.0035(10) 0.0063(12)
O7 0.0345(13) 0.0293(13) 0.0352(14) -0.0119(11) 0.0048(11) -0.0114(11)
O8 0.0296(13) 0.0354(14) 0.0407(15) -0.0198(12) 0.0049(11) -0.0098(11)
O9 0.0270(12) 0.0396(14) 0.0229(12) -0.0146(11) -0.0024(9) -0.0030(10)
O10 0.0282(12) 0.0352(13) 0.0228(12) -0.0122(10) -0.0027(9) -0.0028(10)
O11 0.0371(13) 0.0258(12) 0.0276(13) -0.0063(10) -0.0081(10) -0.0116(10)
O12 0.0336(13) 0.0257(12) 0.0249(12) -0.0068(10) -0.0062(10) -0.0077(10)
O13 0.071(2) 0.0283(14) 0.0272(14) 0.0004(11) -0.0129(13) -0.0226(13)
O14 0.074(2) 0.0303(15) 0.0366(16) 0.0018(12) -0.0277(15) -0.0194(14)
O15 0.0365(13) 0.0256(12) 0.0312(13) -0.0141(11) -0.0027(10) -0.0043(10)
O16 0.0330(13) 0.0310(13) 0.0225(12) -0.0052(10) -0.0069(10) -0.0067(10)
O17 0.0377(14) 0.0300(14) 0.0398(15) -0.0162(12) 0.0032(12) -0.0025(11)
O18 0.070(2) 0.0477(19) 0.058(2) 0.0071(16) -0.0350(17) -0.0326(17)
O19 0.0374(15) 0.0413(16) 0.0296(14) -0.0196(12) 0.0019(11) 0.0034(12)
C1 0.045(2) 0.046(2) 0.0274(19) -0.0167(18) -0.0016(16) -0.0007(19)
C2 0.062(3) 0.067(3) 0.042(3) -0.035(2) -0.008(2) 0.008(2)
C3 0.061(3) 0.073(4) 0.026(2) -0.005(2) 0.010(2) 0.019(3)
C4 0.075(4) 0.083(4) 0.032(3) 0.003(3) 0.010(2) 0.026(3)
C5 0.086(5) 0.066(4) 0.089(5) 0.013(4) 0.006(4) -0.004(4)
C7 0.0269(17) 0.0349(19) 0.0282(18) -0.0073(15) -0.0009(13) -0.0078(14)
C8 0.032(2) 0.044(2) 0.051(3) -0.017(2) 0.0045(17) -0.0123(17)
C9 0.040(2) 0.044(2) 0.034(2) -0.0175(17) 0.0100(16) -0.0195(17)
C10 0.055(3) 0.073(4) 0.075(4) -0.034(3) 0.030(3) -0.037(3)
C11 0.087(4) 0.121(6) 0.037(3) -0.012(3) -0.003(3) -0.050(4)
C12 0.087(4) 0.045(3) 0.085(4) -0.029(3) 0.044(3) -0.036(3)
C13 0.0252(16) 0.0294(17) 0.0262(17) -0.0105(14) -0.0010(13) -0.0080(13)
C14 0.0241(17) 0.045(2) 0.0329(19) -0.0148(17) -0.0032(14) -0.0077(15)
C15 0.0276(18) 0.036(2) 0.036(2) -0.0100(17) 0.0016(15) 0.0008(15)
C16 0.050(3) 0.049(3) 0.043(2) -0.023(2) 0.010(2) -0.001(2)
C17 0.057(3) 0.037(2) 0.050(3) -0.014(2) 0.004(2) -0.014(2)
C18 0.040(2) 0.063(3) 0.059(3) -0.011(3) -0.011(2) 0.008(2)
C19 0.0322(17) 0.0277(17) 0.0243(16) -0.0108(14) 0.0000(13) -0.0101(14)
C20 0.055(2) 0.036(2) 0.0294(19) -0.0080(16) -0.0115(17) -0.0202(18)
C21 0.064(3) 0.097(4) 0.040(3) -0.008(3) -0.014(2) -0.055(3)
C22 0.041(3) 0.167(8) 0.090(5) -0.074(5) 0.009(3) -0.034(4)
C23 0.096(5) 0.121(6) 0.057(3) -0.003(3) -0.031(3) -0.075(4)
C24 0.126(6) 0.172(8) 0.044(3) 0.015(4) -0.024(3) -0.122(6)
C25 0.126(5) 0.031(2) 0.040(3) 0.0121(19) -0.047(3) -0.034(3)
C31 0.0367(19) 0.0229(17) 0.0319(19) -0.0112(15) -0.0054(15) -0.0032(14)
C37 0.0347(18) 0.0255(17) 0.0243(17) -0.0084(14) -0.0062(14) -0.0056(14)
C38 0.048(2) 0.034(2) 0.0279(18) -0.0066(16) -0.0149(16) -0.0106(17)
C39 0.0311(18) 0.0292(18) 0.0287(18) -0.0031(15) -0.0078(14) -0.0053(14)
C40 0.045(2) 0.047(3) 0.053(3) 0.007(2) -0.016(2) -0.021(2)
C41 0.043(2) 0.040(2) 0.038(2) 0.0041(18) -0.0158(18) -0.0106(18)
C42 0.065(3) 0.037(2) 0.044(3) -0.016(2) -0.011(2) 0.006(2)

loop_
_atom_type_symbol
_atom_type_description
_atom_type_scat_dispersion_real
_atom_type_scat_dispersion_imag
_atom_type_scat_source
C C 0.0033 0.0016
;
International Tables for Crystallography
(Vol. C, Tables 4.2.6.8 and 6.1.1.4)
;
H H 0.0000 0.0000
;
International Tables for Crystallography
(Vol. C, Table 6.1.1.4)
;
Ce Ce -0.2486 2.6331
;
International Tables for Crystallography
(Vol. C, Tables 4.2.6.8 and 6.1.1.4)
;
O O 0.0106 0.0060
;
International Tables for Crystallography
(Vol. C, Tables 4.2.6.8 and 6.1.1.4)
;

loop_
_geom_angle_atom_site_label_1
_geom_angle_atom_site_label_2
_geom_angle_atom_site_label_3
_geom_angle
_geom_angle_site_symmetry_1
_geom_angle_site_symmetry_3
_geom_angle_publ_flag
C45A C47A H47A 109.5 . . ?
C45A C47A H47B 109.5 . . ?
H47A C47A H47B 109.5 . . ?
C45A C47A H47C 109.5 . . ?
H47A C47A H47C 109.5 . . ?
H47B C47A H47C 109.5 . . ?
C45A C46A H46A 109.5 . . ?
C45A C46A H46B 109.5 . . ?
H46A C46A H46B 109.5 . . ?
C45A C46A H46C 109.5 . . ?
H46A C46A H46C 109.5 . . ?
H46B C46A H46C 109.5 . . ?
C47A C45A C44A 114.3(19) . . ?
C47A C45A C46A 105.8(15) . . ?
C44A C45A C46A 114.3(12) . . ?
C47A C45A C48A 118(2) . . ?
C44A C45A C48A 97.9(15) . . ?
C46A C45A C48A 106.2(14) . . ?
C43A O20A H20A 109.5 . . ?
C45A C48A H48A 109.5 . . ?
C45A C48A H48B 109.5 . . ?
H48A C48A H48B 109.5 . . ?
C45A C48A H48C 109.5 . . ?
H48A C48A H48C 109.5 . . ?
H48B C48A H48C 109.5 . . ?
C45A C44A C43A 125.8(15) . . ?
C45A C44A H44A 105.9 . . ?
C43A C44A H44A 105.9 . . ?
C45A C44A H44B 105.9 . . ?
C43A C44A H44B 105.9 . . ?
H44A C44A H44B 106.2 . . ?
C3 C6A H6A1 109.5 . . ?
C3 C6A H6A2 109.5 . . ?
H6A1 C6A H6A2 109.5 . . ?
C3 C6A H6A3 109.5 . . ?
H6A1 C6A H6A3 109.5 . . ?
H6A2 C6A H6A3 109.5 . . ?
C27A C26A C25 118.9(12) . . ?
C27A C26A H26A 107.6 . . ?
C25 C26A H26A 107.6 . . ?
C27A C26A H26B 107.6 . . ?
C25 C26A H26B 107.6 . . ?
H26A C26A H26B 107.0 . . ?
C27A C28A H28A 109.5 . . ?
C27A C28A H28B 109.5 . . ?
H28A C28A H28B 109.5 . . ?
C27A C28A H28C 109.5 . . ?
H28A C28A H28C 109.5 . . ?
H28B C28A H28C 109.5 . . ?
C27A C29A H29A 109.5 . . ?
C27A C29A H29B 109.5 . . ?
H29A C29A H29B 109.5 . . ?
C27A C29A H29C 109.5 . . ?
H29A C29A H29C 109.5 . . ?
H29B C29A H29C 109.5 . . ?
C27A C30A H30A 109.5 . . ?
C27A C30A H30B 109.5 . . ?
H30A C30A H30B 109.5 . . ?
C27A C30A H30C 109.5 . . ?
H30A C30A H30C 109.5 . . ?
H30B C30A H30C 109.5 . . ?
C35A C33A C34A 110.3(15) . . ?
C35A C33A C36A 111.1(11) . . ?
C34A C33A C36A 108.0(11) . . ?
C35A C33A C32A 111.9(10) . . ?
C34A C33A C32A 103.3(16) . . ?
C36A C33A C32A 111.9(12) . . ?
C33A C35A H35A 109.5 . . ?
C33A C35A H35B 109.5 . . ?
H35A C35A H35B 109.5 . . ?
C33A C35A H35C 109.5 . . ?
H35A C35A H35C 109.5 . . ?
H35B C35A H35C 109.5 . . ?
C33A C36A H36A 109.5 . . ?
C33A C36A H36B 109.5 . . ?
H36A C36A H36B 109.5 . . ?
C33A C36A H36C 109.5 . . ?
H36A C36A H36C 109.5 . . ?
H36B C36A H36C 109.5 . . ?
C26A C27A C30A 115(3) . . ?
C26A C27A C28A 112(3) . . ?
C30A C27A C28A 109(2) . . ?
C26A C27A C29A 105(2) . . ?
C30A C27A C29A 105(3) . . ?
C28A C27A C29A 111(3) . . ?
C33A C32A C31 108.3(14) . . ?
C33A C32A H32A 110.0 . . ?
C31 C32A H32A 110.0 . . ?
C33A C32A H32B 110.0 . . ?
C31 C32A H32B 110.0 . . ?
H32A C32A H32B 108.4 . . ?
C33A C34A H34A 109.5 . . ?
C33A C34A H34B 109.5 . . ?
H34A C34A H34B 109.5 . . ?
C33A C34A H34C 109.5 . . ?
H34A C34A H34C 109.5 . . ?
H34B C34A H34C 109.5 . . ?
O19 C43A O20A 119.5(6) . . ?
O19 C43A C44A 128.9(12) . . ?
O20A C43A C44A 111.6(11) . . ?
C45B C48B H48D 109.5 . . ?
C45B C48B H48E 109.5 . . ?
H48D C48B H48E 109.5 . . ?
C45B C48B H48F 109.5 . . ?
H48D C48B H48F 109.5 . . ?
H48E C48B H48F 109.5 . . ?
C45B C46B H46D 109.5 . . ?
C45B C46B H46E 109.5 . . ?
H46D C46B H46E 109.5 . . ?
C45B C46B H46F 109.5 . . ?
H46D C46B H46F 109.5 . . ?
H46E C46B H46F 109.5 . . ?
C45B C47B H47D 109.5 . . ?
C45B C47B H47E 109.5 . . ?
H47D C47B H47E 109.5 . . ?
C45B C47B H47F 109.5 . . ?
H47D C47B H47F 109.5 . . ?
H47E C47B H47F 109.5 . . ?
C46B C45B C47B 113.4(13) . . ?
C46B C45B C44B 115.4(16) . . ?
C47B C45B C44B 119.8(14) . . ?
C46B C45B C48B 103.3(16) . . ?
C47B C45B C48B 94.2(12) . . ?
C44B C45B C48B 106.5(12) . . ?
C43B O20B H20B 109.5 . . ?
C43B C44B C45B 115.0(16) . . ?
C43B C44B H44C 108.5 . . ?
C45B C44B H44C 108.5 . . ?
C43B C44B H44D 108.5 . . ?
C45B C44B H44D 108.5 . . ?
H44C C44B H44D 107.5 . . ?
C3 C6B H6B1 109.5 . . ?
C3 C6B H6B2 109.5 . . ?
H6B1 C6B H6B2 109.5 . . ?
C3 C6B H6B3 109.5 . . ?
H6B1 C6B H6B3 109.5 . . ?
H6B2 C6B H6B3 109.5 . . ?
C27B C26B C25 107.7(17) . . ?
C27B C26B H26C 110.2 . . ?
C25 C26B H26C 110.2 . . ?
C27B C26B H26D 110.2 . . ?
C25 C26B H26D 110.2 . . ?
H26C C26B H26D 108.5 . . ?
C27B C28B H28D 109.5 . . ?
C27B C28B H28E 109.5 . . ?
H28D C28B H28E 109.5 . . ?
C27B C28B H28F 109.5 . . ?
H28D C28B H28F 109.5 . . ?
H28E C28B H28F 109.5 . . ?
C27B C29B H29D 109.5 . . ?
C27B C29B H29E 109.5 . . ?
H29D C29B H29E 109.5 . . ?
C27B C29B H29F 109.5 . . ?
H29D C29B H29F 109.5 . . ?
H29E C29B H29F 109.5 . . ?
C27B C30B H30D 109.5 . . ?
C27B C30B H30E 109.5 . . ?
H30D C30B H30E 109.5 . . ?
C27B C30B H30F 109.5 . . ?
H30D C30B H30F 109.5 . . ?
H30E C30B H30F 109.5 . . ?
C34B C33B C35B 109.8(17) . . ?
C34B C33B C36B 107.7(18) . . ?
C35B C33B C36B 109.8(12) . . ?
C34B C33B C32B 111.5(19) . . ?
C35B C33B C32B 105.5(15) . . ?
C36B C33B C32B 112.4(15) . . ?
C33B C35B H35D 109.5 . . ?
C33B C35B H35E 109.5 . . ?
H35D C35B H35E 109.5 . . ?
C33B C35B H35F 109.5 . . ?
H35D C35B H35F 109.5 . . ?
H35E C35B H35F 109.5 . . ?
C33B C36B H36D 109.5 . . ?
C33B C36B H36E 109.5 . . ?
H36D C36B H36E 109.5 . . ?
C33B C36B H36F 109.5 . . ?
H36D C36B H36F 109.5 . . ?
H36E C36B H36F 109.5 . . ?
C26B C27B C30B 107(3) . . ?
C26B C27B C28B 111(2) . . ?
C30B C27B C28B 109(3) . . ?
C26B C27B C29B 110(3) . . ?
C30B C27B C29B 107(3) . . ?
C28B C27B C29B 113(3) . . ?
C31 C32B C33B 115.6(19) . . ?
C31 C32B H32C 108.4 . . ?
C33B C32B H32C 108.4 . . ?
C31 C32B H32D 108.4 . . ?
C33B C32B H32D 108.4 . . ?
H32C C32B H32D 107.4 . . ?
C33B C34B H34D 109.5 . . ?
C33B C34B H34E 109.5 . . ?
H34D C34B H34E 109.5 . . ?
C33B C34B H34F 109.5 . . ?
H34D C34B H34F 109.5 . . ?
H34E C34B H34F 109.5 . . ?
O19 C43B O20B 118.2(9) . . ?
O19 C43B C44B 128.0(13) . . ?
O20B C43B C44B 113.8(11) . . ?
O4 CE1 O3 69.35(14) . . ?
O4 CE1 O1 108.14(17) . . ?
O3 CE1 O1 69.64(14) . . ?
O4 CE1 O2 70.21(13) . . ?
O3 CE1 O2 108.3(2) . . ?
O1 CE1 O2 70.44(12) . . ?
O4 CE1 O13 144.33(11) . . ?
O3 CE1 O13 140.23(10) . . ?
O1 CE1 O13 77.09(13) . . ?
O2 CE1 O13 79.20(14) . . ?
O4 CE1 O15 79.71(13) . . ?
O3 CE1 O15 143.50(9) . . ?
O1 CE1 O15 141.16(9) . . ?
O2 CE1 O15 77.37(13) . . ?
O13 CE1 O15 76.02(10) . . ?
O4 CE1 O7 138.86(10) . . ?
O3 CE1 O7 76.92(15) . . ?
O1 CE1 O7 80.24(12) . . ?
O2 CE1 O7 145.34(10) . . ?
O13 CE1 O7 76.53(10) . . ?
O15 CE1 O7 119.38(9) . . ?
O4 CE1 O11 76.93(12) . . ?
O3 CE1 O11 79.77(14) . . ?
O1 CE1 O11 143.92(9) . . ?
O2 CE1 O11 139.90(9) . . ?
O13 CE1 O11 120.14(9) . . ?
O15 CE1 O11 74.67(9) . . ?
O7 CE1 O11 74.47(9) . . ?
O4 CE1 CE2 90.47(11) . . ?
O3 CE1 CE2 90.34(14) . . ?
O1 CE1 CE2 35.36(8) . . ?
O2 CE1 CE2 35.16(8) . . ?
O13 CE1 CE2 73.65(7) . . ?
O15 CE1 CE2 109.26(6) . . ?
O7 CE1 CE2 113.02(7) . . ?
O11 CE1 CE2 166.08(6) . . ?
O4 CE1 CE3 34.97(8) . 2_666 ?
O3 CE1 CE3 90.21(14) . 2_666 ?
O1 CE1 CE3 90.98(10) . 2_666 ?
O2 CE1 CE3 35.35(9) . 2_666 ?
O13 CE1 CE3 111.93(8) . 2_666 ?
O15 CE1 CE3 73.91(6) . 2_666 ?
O7 CE1 CE3 166.30(6) . 2_666 ?
O11 CE1 CE3 108.21(6) . 2_666 ?
CE2 CE1 CE3 61.676(5) . 2_666 ?
O4 CE1 CE3 90.11(12) . . ?
O3 CE1 CE3 34.79(9) . . ?
O1 CE1 CE3 34.95(9) . . ?
O2 CE1 CE3 90.95(12) . . ?
O13 CE1 CE3 108.69(7) . . ?
O15 CE1 CE3 166.53(6) . . ?
O7 CE1 CE3 74.08(6) . . ?
O11 CE1 CE3 111.80(6) . . ?
CE2 CE1 CE3 61.639(5) . . ?
CE3 CE1 CE3 92.690(6) 2_666 . ?
O4 CE1 CE2 34.66(9) . 2_666 ?
O3 CE1 CE2 34.81(9) . 2_666 ?
O1 CE1 CE2 90.58(11) . 2_666 ?
O2 CE1 CE2 90.93(13) . 2_666 ?
O13 CE1 CE2 166.20(7) . 2_666 ?
O15 CE1 CE2 111.46(6) . 2_666 ?
O7 CE1 CE2 107.80(6) . 2_666 ?
O11 CE1 CE2 73.57(6) . 2_666 ?
CE2 CE1 CE2 92.713(6) . 2_666 ?
CE3 CE1 CE2 61.449(6) 2_666 2_666 ?
CE3 CE1 CE2 61.425(5) . 2_666 ?
O2 CE2 O4 104.01(19) . 2_666 ?
O2 CE2 O1 69.50(12) . . ?
O4 CE2 O1 66.65(13) 2_666 . ?
O2 CE2 O3 66.70(15) . 2_666 ?
O4 CE2 O3 67.64(14) 2_666 2_666 ?
O1 CE2 O3 103.59(19) . 2_666 ?
O2 CE2 O5 144.57(11) . . ?
O4 CE2 O5 73.51(13) 2_666 . ?
O1 CE2 O5 77.64(12) . . ?
O3 CE2 O5 136.32(11) 2_666 . ?
O2 CE2 O10 76.36(12) . 2_666 ?
O4 CE2 O10 138.35(10) 2_666 2_666 ?
O1 CE2 O10 142.78(10) . 2_666 ?
O3 CE2 O10 75.03(13) 2_666 2_666 ?
O5 CE2 O10 129.42(9) . 2_666 ?
O2 CE2 O14 74.13(14) . . ?
O4 CE2 O14 138.30(11) 2_666 . ?
O1 CE2 O14 74.26(12) . . ?
O3 CE2 O14 138.34(11) 2_666 . ?
O5 CE2 O14 84.74(12) . . ?
O10 CE2 O14 82.69(11) 2_666 . ?
O2 CE2 O12 136.10(10) . 2_666 ?
O4 CE2 O12 75.69(11) 2_666 2_666 ?
O1 CE2 O12 139.72(9) . 2_666 ?
O3 CE2 O12 73.32(14) 2_666 2_666 ?
O5 CE2 O12 78.52(10) . 2_666 ?
O10 CE2 O12 76.52(9) 2_666 2_666 ?
O14 CE2 O12 134.71(9) . 2_666 ?
O2 CE2 O16 126.47(14) . 2_666 ?
O4 CE2 O16 129.51(14) 2_666 2_666 ?
O1 CE2 O16 126.41(13) . 2_666 ?
O3 CE2 O16 129.99(16) 2_666 2_666 ?
O5 CE2 O16 65.03(8) . 2_666 ?
O10 CE2 O16 65.13(8) 2_666 2_666 ?
O14 CE2 O16 65.65(9) . 2_666 ?
O12 CE2 O16 69.12(8) 2_666 2_666 ?
O2 CE2 CE1 34.87(8) . . ?
O4 CE2 CE1 86.02(11) 2_666 . ?
O1 CE2 CE1 34.71(8) . . ?
O3 CE2 CE1 85.90(14) 2_666 . ?
O5 CE2 CE1 110.93(8) . . ?
O10 CE2 CE1 109.54(6) 2_666 . ?
O14 CE2 CE1 68.88(7) . . ?
O12 CE2 CE1 156.27(5) 2_666 . ?
O16 CE2 CE1 134.54(6) 2_666 . ?
O2 CE2 CE1 86.50(13) . 2_666 ?
O4 CE2 CE1 33.82(9) 2_666 2_666 ?
O1 CE2 CE1 86.16(11) . 2_666 ?
O3 CE2 CE1 33.94(9) 2_666 2_666 ?
O5 CE2 CE1 104.52(7) . 2_666 ?
O10 CE2 CE1 106.46(6) 2_666 2_666 ?
O14 CE2 CE1 156.17(7) . 2_666 ?
O12 CE2 CE1 69.10(5) 2_666 2_666 ?
O16 CE2 CE1 138.18(6) 2_666 2_666 ?
CE1 CE2 CE1 87.285(6) . 2_666 ?
O2 CE2 CE3 88.55(11) . . ?
O4 CE2 CE3 33.45(8) 2_666 . ?
O1 CE2 CE3 33.39(8) . . ?
O3 CE2 CE3 87.26(13) 2_666 . ?
O5 CE2 CE3 69.97(6) . . ?
O10 CE2 CE3 160.15(6) 2_666 . ?
O14 CE2 CE3 105.78(8) . . ?
O12 CE2 CE3 107.29(5) 2_666 . ?
O16 CE2 CE3 134.68(5) 2_666 . ?
CE1 CE2 CE3 59.346(5) . . ?
CE1 CE2 CE3 59.088(6) 2_666 . ?
O3 CE3 O1 68.39(14) . . ?
O3 CE3 O4 102.9(2) . 2_666 ?
O1 CE3 O4 66.74(13) . 2_666 ?
O3 CE3 O2 66.62(15) . 2_666 ?
O1 CE3 O2 104.78(17) . 2_666 ?
O4 CE3 O2 68.82(13) 2_666 2_666 ?
O3 CE3 O9 74.41(13) . . ?
O1 CE3 O9 138.12(10) . . ?
O4 CE3 O9 142.53(10) 2_666 . ?
O2 CE3 O9 76.34(12) 2_666 . ?
O3 CE3 O6 141.16(10) . . ?
O1 CE3 O6 75.83(12) . . ?
O4 CE3 O6 75.28(13) 2_666 . ?
O2 CE3 O6 139.86(11) 2_666 . ?
O9 CE3 O6 130.17(8) . . ?
O3 CE3 O17 138.48(10) . 2_666 ?
O1 CE3 O17 137.55(10) . 2_666 ?
O4 CE3 O17 74.01(12) 2_666 2_666 ?
O2 CE3 O17 74.17(13) 2_666 2_666 ?
O9 CE3 O17 83.81(10) . 2_666 ?
O6 CE3 O17 79.28(11) . 2_666 ?
O3 CE3 O8 75.21(14) . . ?
O1 CE3 O8 73.27(11) . . ?
O4 CE3 O8 137.08(10) 2_666 . ?
O2 CE3 O8 138.90(10) 2_666 . ?
O9 CE3 O8 79.36(9) . . ?
O6 CE3 O8 80.59(11) . . ?
O17 CE3 O8 135.14(9) 2_666 . ?
O3 CE3 O19 128.43(16) . 2_666 ?
O1 CE3 O19 128.22(13) . 2_666 ?
O4 CE3 O19 128.67(15) 2_666 2_666 ?
O2 CE3 O19 127.00(14) 2_666 2_666 ?
O9 CE3 O19 64.70(8) . 2_666 ?
O6 CE3 O19 65.50(9) . 2_666 ?
O17 CE3 O19 67.45(9) 2_666 2_666 ?
O8 CE3 O19 67.75(9) . 2_666 ?
O3 CE3 CE1 85.81(14) . 2_666 ?
O1 CE3 CE1 86.57(10) . 2_666 ?
O4 CE3 CE1 34.13(9) 2_666 2_666 ?
O2 CE3 CE1 34.80(8) 2_666 2_666 ?
O9 CE3 CE1 109.56(6) . 2_666 ?
O6 CE3 CE1 107.06(7) . 2_666 ?
O17 CE3 CE1 68.60(6) 2_666 2_666 ?
O8 CE3 CE1 156.20(6) . 2_666 ?
O19 CE3 CE1 136.04(7) 2_666 2_666 ?
O3 CE3 CE1 34.09(9) . . ?
O1 CE3 CE1 34.39(9) . . ?
O4 CE3 CE1 85.72(12) 2_666 . ?
O2 CE3 CE1 86.56(12) 2_666 . ?
O9 CE3 CE1 105.92(6) . . ?
O6 CE3 CE1 108.44(7) . . ?
O17 CE3 CE1 155.90(6) 2_666 . ?
O8 CE3 CE1 68.92(6) . . ?
O19 CE3 CE1 136.64(7) 2_666 . ?
CE1 CE3 CE1 87.310(6) 2_666 . ?
O3 CE3 CE2 87.29(13) . . ?
O1 CE3 CE2 33.46(8) . . ?
O4 CE3 CE2 33.47(8) 2_666 . ?
O2 CE3 CE2 88.60(11) 2_666 . ?
O9 CE3 CE2 159.74(6) . . ?
O6 CE3 CE2 69.92(6) . . ?
O17 CE3 CE2 105.28(7) 2_666 . ?
O8 CE3 CE2 104.67(6) . . ?
O19 CE3 CE2 135.41(6) 2_666 . ?
CE1 CE3 CE2 59.461(5) 2_666 . ?
CE1 CE3 CE2 59.015(6) . . ?
CE1 O1 CE3 110.67(16) . . ?
CE1 O1 CE2 109.93(14) . . ?
CE3 O1 CE2 113.15(14) . . ?
CE1 O2 CE2 109.97(14) . . ?
CE1 O2 CE3 109.85(15) . 2_666 ?
CE2 O2 CE3 113.23(18) . 2_666 ?
CE1 O3 CE3 111.12(16) . . ?
CE1 O3 CE2 111.25(16) . 2_666 ?
CE3 O3 CE2 113.12(18) . 2_666 ?
CE1 O4 CE3 110.91(15) . 2_666 ?
CE1 O4 CE2 111.52(16) . 2_666 ?
CE3 O4 CE2 113.08(14) 2_666 2_666 ?
C1 O5 CE2 138.8(3) . . ?
C1 O6 CE3 136.2(2) . . ?
C7 O7 CE1 134.1(2) . . ?
C7 O8 CE3 137.6(2) . . ?
C13 O9 CE3 137.8(2) . . ?
C13 O10 CE2 137.3(2) . 2_666 ?
C19 O11 CE1 135.3(2) . . ?
C19 O12 CE2 137.3(2) . 2_666 ?
C25 O13 CE1 132.0(3) . . ?
C25 O14 CE2 139.1(3) . . ?
C31 O15 CE1 133.7(2) . . ?
C37 O16 CE2 138.1(2) . 2_666 ?
C31 O17 CE3 139.0(2) . 2_666 ?
C37 O18 H18 109.5 . . ?
C43A O19 CE3 145.3(4) . 2_666 ?
C43B O19 CE3 147.3(6) . 2_666 ?
O5 C1 O6 124.2(4) . . ?
O5 C1 C2 117.1(4) . . ?
O6 C1 C2 118.4(4) . . ?
C3 C2 C1 114.4(4) . . ?
C3 C2 H2A 108.7 . . ?
C1 C2 H2A 108.7 . . ?
C3 C2 H2B 108.7 . . ?
C1 C2 H2B 108.7 . . ?
H2A C2 H2B 107.6 . . ?
C2 C3 C5 106.7(5) . . ?
C2 C3 C4 112.5(5) . . ?
C5 C3 C4 111.0(6) . . ?
C2 C3 C6A 124.6(9) . . ?
C5 C3 C6A 92.1(8) . . ?
C4 C3 C6A 107.8(9) . . ?
C2 C3 C6B 100.7(9) . . ?
C5 C3 C6B 120.1(9) . . ?
C4 C3 C6B 105.5(7) . . ?
C3 C4 H4A 109.5 . . ?
C3 C4 H4B 109.5 . . ?
H4A C4 H4B 109.5 . . ?
C3 C4 H4C 109.5 . . ?
H4A C4 H4C 109.5 . . ?
H4B C4 H4C 109.5 . . ?
C3 C5 H5A 109.5 . . ?
C3 C5 H5B 109.5 . . ?
H5A C5 H5B 109.5 . . ?
C3 C5 H5C 109.5 . . ?
H5A C5 H5C 109.5 . . ?
H5B C5 H5C 109.5 . . ?
O8 C7 O7 124.3(3) . . ?
O8 C7 C8 118.5(3) . . ?
O7 C7 C8 117.2(4) . . ?
C7 C8 C9 115.9(3) . . ?
C7 C8 H8A 108.3 . . ?
C9 C8 H8A 108.3 . . ?
C7 C8 H8B 108.3 . . ?
C9 C8 H8B 108.3 . . ?
H8A C8 H8B 107.4 . . ?
C12 C9 C11 110.3(5) . . ?
C12 C9 C10 109.5(4) . . ?
C11 C9 C10 109.1(4) . . ?
C12 C9 C8 111.6(4) . . ?
C11 C9 C8 108.4(4) . . ?
C10 C9 C8 107.8(4) . . ?
C9 C10 H10A 109.5 . . ?
C9 C10 H10B 109.5 . . ?
H10A C10 H10B 109.5 . . ?
C9 C10 H10C 109.5 . . ?
H10A C10 H10C 109.5 . . ?
H10B C10 H10C 109.5 . . ?
C9 C11 H11A 109.5 . . ?
C9 C11 H11B 109.5 . . ?
H11A C11 H11B 109.5 . . ?
C9 C11 H11C 109.5 . . ?
H11A C11 H11C 109.5 . . ?
H11B C11 H11C 109.5 . . ?
C9 C12 H12A 109.5 . . ?
C9 C12 H12B 109.5 . . ?
H12A C12 H12B 109.5 . . ?
C9 C12 H12C 109.5 . . ?
H12A C12 H12C 109.5 . . ?
H12B C12 H12C 109.5 . . ?
O10 C13 O9 124.6(3) . . ?
O10 C13 C14 117.7(3) . . ?
O9 C13 C14 117.7(3) . . ?
C13 C14 C15 115.6(3) . . ?
C13 C14 H14A 108.4 . . ?
C15 C14 H14A 108.4 . . ?
C13 C14 H14B 108.4 . . ?
C15 C14 H14B 108.4 . . ?
H14A C14 H14B 107.5 . . ?
C17 C15 C18 109.9(4) . . ?
C17 C15 C14 109.9(3) . . ?
C18 C15 C14 107.4(4) . . ?
C17 C15 C16 109.6(4) . . ?
C18 C15 C16 109.0(4) . . ?
C14 C15 C16 111.0(3) . . ?
C15 C16 H16A 109.5 . . ?
C15 C16 H16B 109.5 . . ?
H16A C16 H16B 109.5 . . ?
C15 C16 H16C 109.5 . . ?
H16A C16 H16C 109.5 . . ?
H16B C16 H16C 109.5 . . ?
C15 C17 H17A 109.5 . . ?
C15 C17 H17B 109.5 . . ?
H17A C17 H17B 109.5 . . ?
C15 C17 H17C 109.5 . . ?
H17A C17 H17C 109.5 . . ?
H17B C17 H17C 109.5 . . ?
C15 C18 H18A 109.5 . . ?
C15 C18 H18B 109.5 . . ?
H18A C18 H18B 109.5 . . ?
C15 C18 H18C 109.5 . . ?
H18A C18 H18C 109.5 . . ?
H18B C18 H18C 109.5 . . ?
O11 C19 O12 123.8(3) . . ?
O11 C19 C20 118.5(3) . . ?
O12 C19 C20 117.7(3) . . ?
C19 C20 C21 113.2(3) . . ?
C19 C20 H20C 108.9 . . ?
C21 C20 H20C 108.9 . . ?
C19 C20 H20D 108.9 . . ?
C21 C20 H20D 108.9 . . ?
H20C C20 H20D 107.8 . . ?
C22 C21 C20 110.8(4) . . ?
C22 C21 C23 109.3(5) . . ?
C20 C21 C23 107.2(4) . . ?
C22 C21 C24 110.5(6) . . ?
C20 C21 C24 110.4(5) . . ?
C23 C21 C24 108.6(5) . . ?
C21 C22 H22A 109.5 . . ?
C21 C22 H22B 109.5 . . ?
H22A C22 H22B 109.5 . . ?
C21 C22 H22C 109.5 . . ?
H22A C22 H22C 109.5 . . ?
H22B C22 H22C 109.5 . . ?
C21 C23 H23A 109.5 . . ?
C21 C23 H23B 109.5 . . ?
H23A C23 H23B 109.5 . . ?
C21 C23 H23C 109.5 . . ?
H23A C23 H23C 109.5 . . ?
H23B C23 H23C 109.5 . . ?
C21 C24 H24A 109.5 . . ?
C21 C24 H24B 109.5 . . ?
H24A C24 H24B 109.5 . . ?
C21 C24 H24C 109.5 . . ?
H24A C24 H24C 109.5 . . ?
H24B C24 H24C 109.5 . . ?
O14 C25 O13 126.1(4) . . ?
O14 C25 C26B 120.9(5) . . ?
O13 C25 C26B 110.7(5) . . ?
O14 C25 C26A 108.3(5) . . ?
O13 C25 C26A 122.2(5) . . ?
O15 C31 O17 123.8(3) . . ?
O15 C31 C32B 123.3(12) . . ?
O17 C31 C32B 112.9(12) . . ?
O15 C31 C32A 115.8(9) . . ?
O17 C31 C32A 120.4(9) . . ?
O16 C37 O18 122.1(3) . . ?
O16 C37 C38 125.2(3) . . ?
O18 C37 C38 112.8(3) . . ?
C37 C38 C39 117.3(3) . . ?
C37 C38 H38A 108.0 . . ?
C39 C38 H38A 108.0 . . ?
C37 C38 H38B 108.0 . . ?
C39 C38 H38B 108.0 . . ?
H38A C38 H38B 107.2 . . ?
C42 C39 C38 109.7(3) . . ?
C42 C39 C40 110.1(4) . . ?
C38 C39 C40 111.2(3) . . ?
C42 C39 C41 109.1(3) . . ?
C38 C39 C41 107.9(3) . . ?
C40 C39 C41 108.7(3) . . ?
C39 C40 H40A 109.5 . . ?
C39 C40 H40B 109.5 . . ?
H40A C40 H40B 109.5 . . ?
C39 C40 H40C 109.5 . . ?
H40A C40 H40C 109.5 . . ?
H40B C40 H40C 109.5 . . ?
C39 C41 H41A 109.5 . . ?
C39 C41 H41B 109.5 . . ?
H41A C41 H41B 109.5 . . ?
C39 C41 H41C 109.5 . . ?
H41A C41 H41C 109.5 . . ?
H41B C41 H41C 109.5 . . ?
C39 C42 H42A 109.5 . . ?
C39 C42 H42B 109.5 . . ?
H42A C42 H42B 109.5 . . ?
C39 C42 H42C 109.5 . . ?
H42A C42 H42C 109.5 . . ?
H42B C42 H42C 109.5 . . ?

loop_
_geom_bond_atom_site_label_1
_geom_bond_atom_site_label_2
_geom_bond_distance
_geom_bond_site_symmetry_2
_geom_bond_publ_flag
C47A C45A 1.23(3) . ?
C47A H47A 0.9800 . ?
C47A H47B 0.9800 . ?
C47A H47C 0.9800 . ?
C46A C45A 1.456(12) . ?
C46A H46A 0.9800 . ?
C46A H46B 0.9800 . ?
C46A H46C 0.9800 . ?
C45A C44A 1.43(2) . ?
C45A C48A 1.64(3) . ?
O20A C43A 1.315(10) . ?
O20A H20A 0.8400 . ?
C48A H48A 0.9800 . ?
C48A H48B 0.9800 . ?
C48A H48C 0.9800 . ?
C44A C43A 1.516(19) . ?
C44A H44A 0.9900 . ?
C44A H44B 0.9900 . ?
C6A C3 1.545(17) . ?
C6A H6A1 0.9800 . ?
C6A H6A2 0.9800 . ?
C6A H6A3 0.9800 . ?
C26A C27A 1.49(3) . ?
C26A C25 1.588(10) . ?
C26A H26A 0.9900 . ?
C26A H26B 0.9900 . ?
C28A C27A 1.51(5) . ?
C28A H28A 0.9800 . ?
C28A H28B 0.9800 . ?
C28A H28C 0.9800 . ?
C29A C27A 1.56(4) . ?
C29A H29A 0.9800 . ?
C29A H29B 0.9800 . ?
C29A H29C 0.9800 . ?
C30A C27A 1.51(5) . ?
C30A H30A 0.9800 . ?
C30A H30B 0.9800 . ?
C30A H30C 0.9800 . ?
C33A C35A 1.505(15) . ?
C33A C34A 1.52(3) . ?
C33A C36A 1.540(16) . ?
C33A C32A 1.55(3) . ?
C35A H35A 0.9800 . ?
C35A H35B 0.9800 . ?
C35A H35C 0.9800 . ?
C36A H36A 0.9800 . ?
C36A H36B 0.9800 . ?
C36A H36C 0.9800 . ?
C32A C31 1.58(2) . ?
C32A H32A 0.9900 . ?
C32A H32B 0.9900 . ?
C34A H34A 0.9800 . ?
C34A H34B 0.9800 . ?
C34A H34C 0.9800 . ?
C43A O19 1.138(7) . ?
C48B C45B 1.68(2) . ?
C48B H48D 0.9800 . ?
C48B H48E 0.9800 . ?
C48B H48F 0.9800 . ?
C46B C45B 1.45(2) . ?
C46B H46D 0.9800 . ?
C46B H46E 0.9800 . ?
C46B H46F 0.9800 . ?
C47B C45B 1.524(17) . ?
C47B H47D 0.9800 . ?
C47B H47E 0.9800 . ?
C47B H47F 0.9800 . ?
C45B C44B 1.56(2) . ?
O20B C43B 1.318(14) . ?
O20B H20B 0.8400 . ?
C44B C43B 1.49(2) . ?
C44B H44C 0.9900 . ?
C44B H44D 0.9900 . ?
C6B C3 1.605(17) . ?
C6B H6B1 0.9800 . ?
C6B H6B2 0.9800 . ?
C6B H6B3 0.9800 . ?
C26B C27B 1.53(4) . ?
C26B C25 1.583(9) . ?
C26B H26C 0.9900 . ?
C26B H26D 0.9900 . ?
C28B C27B 1.54(5) . ?
C28B H28D 0.9800 . ?
C28B H28E 0.9800 . ?
C28B H28F 0.9800 . ?
C29B C27B 1.56(5) . ?
C29B H29D 0.9800 . ?
C29B H29E 0.9800 . ?
C29B H29F 0.9800 . ?
C30B C27B 1.54(4) . ?
C30B H30D 0.9800 . ?
C30B H30E 0.9800 . ?
C30B H30F 0.9800 . ?
C33B C34B 1.53(4) . ?
C33B C35B 1.557(19) . ?
C33B C36B 1.560(18) . ?
C33B C32B 1.59(4) . ?
C35B H35D 0.9800 . ?
C35B H35E 0.9800 . ?
C35B H35F 0.9800 . ?
C36B H36D 0.9800 . ?
C36B H36E 0.9800 . ?
C36B H36F 0.9800 . ?
C32B C31 1.43(3) . ?
C32B H32C 0.9900 . ?
C32B H32D 0.9900 . ?
C34B H34D 0.9800 . ?
C34B H34E 0.9800 . ?
C34B H34F 0.9800 . ?
C43B O19 1.142(11) . ?
CE1 O4 2.263(3) . ?
CE1 O3 2.267(3) . ?
CE1 O1 2.277(3) . ?
CE1 O2 2.287(3) . ?
CE1 O13 2.365(3) . ?
CE1 O15 2.371(2) . ?
CE1 O7 2.383(2) . ?
CE1 O11 2.394(2) . ?
CE1 CE2 3.7592(3) . ?
CE1 CE3 3.7688(3) 2_666 ?
CE1 CE3 3.7722(3) . ?
CE1 CE2 3.7835(3) 2_666 ?
CE2 O2 2.303(3) . ?
CE2 O4 2.313(3) 2_666 ?
CE2 O1 2.314(3) . ?
CE2 O3 2.317(3) 2_666 ?
CE2 O5 2.358(2) . ?
CE2 O10 2.378(2) 2_666 ?
CE2 O14 2.396(3) . ?
CE2 O12 2.508(3) 2_666 ?
CE2 O16 2.697(2) 2_666 ?
CE2 CE1 3.7835(3) 2_666 ?
CE2 CE3 3.8586(3) . ?
CE3 O3 2.307(3) . ?
CE3 O1 2.309(3) . ?
CE3 O4 2.312(3) 2_666 ?
CE3 O2 2.318(3) 2_666 ?
CE3 O9 2.377(2) . ?
CE3 O6 2.396(3) . ?
CE3 O17 2.452(3) 2_666 ?
CE3 O8 2.480(3) . ?
CE3 O19 2.637(2) 2_666 ?
CE3 CE1 3.7689(3) 2_666 ?
O2 CE3 2.318(3) 2_666 ?
O3 CE2 2.317(3) 2_666 ?
O4 CE3 2.312(3) 2_666 ?
O4 CE2 2.313(3) 2_666 ?
O5 C1 1.254(5) . ?
O6 C1 1.271(5) . ?
O7 C7 1.264(4) . ?
O8 C7 1.264(5) . ?
O9 C13 1.271(4) . ?
O10 C13 1.262(4) . ?
O10 CE2 2.378(2) 2_666 ?
O11 C19 1.251(4) . ?
O12 C19 1.266(4) . ?
O12 CE2 2.508(3) 2_666 ?
O13 C25 1.261(5) . ?
O14 C25 1.243(6) . ?
O15 C31 1.257(4) . ?
O16 C37 1.211(4) . ?
O16 CE2 2.697(2) 2_666 ?
O17 C31 1.259(5) . ?
O17 CE3 2.452(3) 2_666 ?
O18 C37 1.312(5) . ?
O18 H18 0.8400 . ?
O19 CE3 2.637(2) 2_666 ?
C1 C2 1.528(6) . ?
C2 C3 1.520(8) . ?
C2 H2A 0.9900 . ?
C2 H2B 0.9900 . ?
C3 C5 1.528(11) . ?
C3 C4 1.529(7) . ?
C4 H4A 0.9800 . ?
C4 H4B 0.9800 . ?
C4 H4C 0.9800 . ?
C5 H5A 0.9800 . ?
C5 H5B 0.9800 . ?
C5 H5C 0.9800 . ?
C7 C8 1.522(5) . ?
C8 C9 1.532(6) . ?
C8 H8A 0.9900 . ?
C8 H8B 0.9900 . ?
C9 C12 1.512(6) . ?
C9 C11 1.519(7) . ?
C9 C10 1.527(6) . ?
C10 H10A 0.9800 . ?
C10 H10B 0.9800 . ?
C10 H10C 0.9800 . ?
C11 H11A 0.9800 . ?
C11 H11B 0.9800 . ?
C11 H11C 0.9800 . ?
C12 H12A 0.9800 . ?
C12 H12B 0.9800 . ?
C12 H12C 0.9800 . ?
C13 C14 1.517(5) . ?
C14 C15 1.531(6) . ?
C14 H14A 0.9900 . ?
C14 H14B 0.9900 . ?
C15 C17 1.523(6) . ?
C15 C18 1.530(6) . ?
C15 C16 1.533(6) . ?
C16 H16A 0.9800 . ?
C16 H16B 0.9800 . ?
C16 H16C 0.9800 . ?
C17 H17A 0.9800 . ?
C17 H17B 0.9800 . ?
C17 H17C 0.9800 . ?
C18 H18A 0.9800 . ?
C18 H18B 0.9800 . ?
C18 H18C 0.9800 . ?
C19 C20 1.514(5) . ?
C20 C21 1.530(7) . ?
C20 H20C 0.9900 . ?
C20 H20D 0.9900 . ?
C21 C22 1.509(10) . ?
C21 C23 1.541(7) . ?
C21 C24 1.548(8) . ?
C22 H22A 0.9800 . ?
C22 H22B 0.9800 . ?
C22 H22C 0.9800 . ?
C23 H23A 0.9800 . ?
C23 H23B 0.9800 . ?
C23 H23C 0.9800 . ?
C24 H24A 0.9800 . ?
C24 H24B 0.9800 . ?
C24 H24C 0.9800 . ?
C37 C38 1.501(5) . ?
C38 C39 1.530(5) . ?
C38 H38A 0.9900 . ?
C38 H38B 0.9900 . ?
C39 C42 1.528(6) . ?
C39 C40 1.534(6) . ?
C39 C41 1.536(5) . ?
C40 H40A 0.9800 . ?
C40 H40B 0.9800 . ?
C40 H40C 0.9800 . ?
C41 H41A 0.9800 . ?
C41 H41B 0.9800 . ?
C41 H41C 0.9800 . ?
C42 H42A 0.9800 . ?
C42 H42B 0.9800 . ?
C42 H42C 0.9800 . ?

loop_
_geom_torsion_atom_site_label_1
_geom_torsion_atom_site_label_2
_geom_torsion_atom_site_label_3
_geom_torsion_atom_site_label_4
_geom_torsion
_geom_torsion_site_symmetry_1
_geom_torsion_site_symmetry_2
_geom_torsion_site_symmetry_3
_geom_torsion_site_symmetry_4
_geom_torsion_publ_flag
C47A C45A C44A C43A 39(3) . . . . ?
C46A C45A C44A C43A 160.7(16) . . . . ?
C48A C45A C44A C43A -87(2) . . . . ?
C25 C26A C27A C30A 58(3) . . . . ?
C25 C26A C27A C28A -68(3) . . . . ?
C25 C26A C27A C29A 172(2) . . . . ?
C35A C33A C32A C31 57.7(17) . . . . ?
C34A C33A C32A C31 176.3(14) . . . . ?
C36A C33A C32A C31 -67.8(13) . . . . ?
C45A C44A C43A O19 -123.9(19) . . . . ?
C45A C44A C43A O20A 58(2) . . . . ?
C46B C45B C44B C43B -173.3(18) . . . . ?
C47B C45B C44B C43B 46(2) . . . . ?
C48B C45B C44B C43B -59.3(17) . . . . ?
C25 C26B C27B C30B 81(3) . . . . ?
C25 C26B C27B C28B -38(2) . . . . ?
C25 C26B C27B C29B -163(2) . . . . ?
C34B C33B C32B C31 -174(2) . . . . ?
C35B C33B C32B C31 -55(2) . . . . ?
C36B C33B C32B C31 65(2) . . . . ?
C45B C44B C43B O19 85(2) . . . . ?
C45B C44B C43B O20B -98.0(16) . . . . ?
O20A C43A O19 CE3 -12.0(11) . . . 2_666 ?
C44A C43A O19 CE3 169.5(10) . . . 2_666 ?
O20B C43B O19 CE3 6(2) . . . 2_666 ?
C44B C43B O19 CE3 -176.5(11) . . . 2_666 ?
CE2 O5 C1 O6 -5.5(8) . . . . ?
CE2 O5 C1 C2 -178.4(4) . . . . ?
CE3 O6 C1 O5 13.3(8) . . . . ?
CE3 O6 C1 C2 -173.9(3) . . . . ?
O5 C1 C2 C3 70.2(7) . . . . ?
O6 C1 C2 C3 -103.2(5) . . . . ?
C1 C2 C3 C5 50.9(6) . . . . ?
C1 C2 C3 C4 -71.1(7) . . . . ?
C1 C2 C3 C6A 155.6(10) . . . . ?
C1 C2 C3 C6B 177.1(8) . . . . ?
CE3 O8 C7 O7 -12.7(6) . . . . ?
CE3 O8 C7 C8 166.1(3) . . . . ?
CE1 O7 C7 O8 1.4(6) . . . . ?
CE1 O7 C7 C8 -177.5(3) . . . . ?
O8 C7 C8 C9 119.0(4) . . . . ?
O7 C7 C8 C9 -62.1(5) . . . . ?
C7 C8 C9 C12 70.5(5) . . . . ?
C7 C8 C9 C11 -51.2(5) . . . . ?
C7 C8 C9 C10 -169.2(4) . . . . ?
CE2 O10 C13 O9 -2.8(6) 2_666 . . . ?
CE2 O10 C13 C14 179.1(3) 2_666 . . . ?
CE3 O9 C13 O10 1.3(6) . . . . ?
CE3 O9 C13 C14 179.3(3) . . . . ?
O10 C13 C14 C15 119.2(4) . . . . ?
O9 C13 C14 C15 -59.0(5) . . . . ?
C13 C14 C15 C17 -43.6(5) . . . . ?
C13 C14 C15 C18 -163.1(4) . . . . ?
C13 C14 C15 C16 77.8(4) . . . . ?
CE1 O11 C19 O12 -10.5(5) . . . . ?
CE1 O11 C19 C20 168.9(2) . . . . ?
CE2 O12 C19 O11 -0.5(6) 2_666 . . . ?
CE2 O12 C19 C20 -179.8(2) 2_666 . . . ?
O11 C19 C20 C21 -73.2(5) . . . . ?
O12 C19 C20 C21 106.2(4) . . . . ?
C19 C20 C21 C22 -49.3(5) . . . . ?
C19 C20 C21 C23 -168.5(4) . . . . ?
C19 C20 C21 C24 73.4(6) . . . . ?
CE2 O14 C25 O13 3.3(11) . . . . ?
CE2 O14 C25 C26B 164.5(5) . . . . ?
CE2 O14 C25 C26A -156.1(7) . . . . ?
CE1 O13 C25 O14 -7.5(10) . . . . ?
CE1 O13 C25 C26B -170.3(5) . . . . ?
CE1 O13 C25 C26A 149.2(8) . . . . ?
C27B C26B C25 O14 117.8(16) . . . . ?
C27B C26B C25 O13 -78.4(16) . . . . ?
C27A C26A C25 O14 160(2) . . . . ?
C27A C26A C25 O13 -1(3) . . . . ?
CE1 O15 C31 O17 -13.9(6) . . . . ?
CE1 O15 C31 C32B 167.0(17) . . . . ?
CE1 O15 C31 C32A 164.3(12) . . . . ?
CE3 O17 C31 O15 9.7(6) 2_666 . . . ?
CE3 O17 C31 C32B -171.1(15) 2_666 . . . ?
CE3 O17 C31 C32A -168.5(12) 2_666 . . . ?
C33B C32B C31 O15 -64(3) . . . . ?
C33B C32B C31 O17 116.5(18) . . . . ?
C33A C32A C31 O15 -101.9(13) . . . . ?
C33A C32A C31 O17 76.3(14) . . . . ?
CE2 O16 C37 O18 11.6(6) 2_666 . . . ?
CE2 O16 C37 C38 -167.7(3) 2_666 . . . ?
O16 C37 C38 C39 38.4(6) . . . . ?
O18 C37 C38 C39 -141.0(4) . . . . ?
C37 C38 C39 C42 51.6(5) . . . . ?
C37 C38 C39 C40 -70.5(5) . . . . ?
C37 C38 C39 C41 170.4(3) . . . . ?
